data_1524978
loop_
_publ_author_name
'Nesper, R.'
'Curda, J.'
'von Schnering, H.G.'

_publ_section_title
;
 Binary and ternary silicides of rare earth metals
;
_journal_name_full
;
Solid Compound of Transition Elements, Int. Conference Stuttgart 1979
;
_journal_page_first 150
_journal_page_last 152
_journal_volume 1979
_journal_year 1979
_chemical_formula_sum 'Eu Si2'
_space_group_IT_number 191
_symmetry_space_group_name_Hall '-P 6 2'
_symmetry_space_group_name_H-M 'P 6/m m m'
_cell_angle_alpha 90
_cell_angle_beta 90
_cell_angle_gamma 120
_cell_formula_units_Z 1
_cell_length_a 4.052
_cell_length_b 4.052
_cell_length_c 4.482
_cell_volume 63.730
_citation_journal_id_ASTM SCOTE5
_cod_data_source_file Nesper_SCOTE5_1979_1891.cif
_cod_data_source_block Eu1Si2
_cod_original_cell_volume 63.72963
_cod_original_formula_sum 'Eu1 Si2'
_cod_database_code 1524978

loop_
_symmetry_equiv_pos_as_xyz
x,y,z
x-y,x,z
-y,x-y,z
-x,-y,z
-x+y,-x,z
y,-x+y,z
-y,-x,-z
x-y,-y,-z
x,x-y,-z
y,x,-z
-x+y,y,-z
-x,-x+y,-z
-x,-y,-z
-x+y,-x,-z
y,-x+y,-z
x,y,-z
x-y,x,-z
-y,x-y,-z
y,x,z
-x+y,y,z
-x,-x+y,z
-y,-x,z
x-y,-y,z
x,x-y,z

loop_
_atom_site_label
_atom_site_type_symbol
_atom_site_fract_x
_atom_site_fract_y
_atom_site_fract_z
_atom_site_occupancy
_atom_site_U_iso_or_equiv
Si1 Si 0.3333 0.6667 0.5 1 0.0
Eu1 Eu 0 0 0 1 0.0
